data_7055863
loop_
_publ_author_name
'Czeka\'nski, \/Lukasz'
'Hoffmann, Stanis\/law K.'
'Barczy\'nski, Piotr'
'G\;asowska, Anna'
'Bregier-Jarz\;ebowska, Romualda'
'Zalewska, Alina'
'Goslar, Janina'
'Ratajczak-Sitarz, Ma\/lgorzata'
'Katrusiak, Andrzej'

_publ_section_title
;
 Crystal structure and physical properties of
 1-methyl-3-(carboxymethyl)benzimidazolium betaine&#x00B7;CuBr2 in crystal
 and water solution
;
_journal_issue 12
_journal_name_full 'New J. Chem.'
_journal_page_first 10526
_journal_paper_doi 10.1039/C6NJ03192G
_journal_volume 40
_journal_year 2016
_chemical_formula_sum 'C20 H20 Br2 Cu N4 O4'
_chemical_formula_weight 603.76
_chemical_name_systematic
; 
[1-methyl-3-carboxymethyl benzimidazolium betaine]2 CuBr2 
;
_space_group_IT_number 2
_symmetry_cell_setting triclinic
_symmetry_space_group_name_Hall '-P 1'
_symmetry_space_group_name_H-M 'P -1'
_atom_sites_solution_hydrogens geom
_atom_sites_solution_primary direct
_atom_sites_solution_secondary difmap
_audit_creation_method SHELXL-97
_audit_update_record
;
2016-11-08 deposited with the CCDC.
2016-11-10 downloaded from the CCDC.
;
_cell_angle_alpha 68.058(5)
_cell_angle_beta 85.402(5)
_cell_angle_gamma 71.258(6)
_cell_formula_units_Z 1
_cell_length_a 7.9693(5)
_cell_length_b 8.4129(5)
_cell_length_c 9.1302(5)
_cell_measurement_temperature 293(2)
_cell_volume 537.13(6)
_computing_data_collection CrysAlis
_computing_molecular_graphics ORTEPII,
_computing_structure_refinement 'SHELXL-97 (Sheldrick, 1997)'
_computing_structure_solution 'SHELXS-97 (Sheldrick, 1990)'
_diffrn_ambient_temperature 293(2)
_diffrn_measured_fraction_theta_full 0.874
_diffrn_measured_fraction_theta_max 0.874
_diffrn_radiation_monochromator graphite
_diffrn_radiation_source 'fine-focus sealed tube'
_diffrn_radiation_type MoK\a
_diffrn_radiation_wavelength 0.71073
_diffrn_reflns_av_R_equivalents 0.0212
_diffrn_reflns_av_sigmaI/netI 0.0337
_diffrn_reflns_limit_h_max 10
_diffrn_reflns_limit_h_min -9
_diffrn_reflns_limit_k_max 8
_diffrn_reflns_limit_k_min -11
_diffrn_reflns_limit_l_max 12
_diffrn_reflns_limit_l_min -12
_diffrn_reflns_number 4820
_diffrn_reflns_theta_full 29.12
_diffrn_reflns_theta_max 29.12
_diffrn_reflns_theta_min 2.41
_exptl_absorpt_coefficient_mu 4.772
_exptl_absorpt_correction_T_max 3.2971
_exptl_absorpt_correction_T_min 1.6115
_exptl_absorpt_correction_type analitical
_exptl_crystal_colour green
_exptl_crystal_density_diffrn 1.867
_exptl_crystal_density_method 'not measured'
_exptl_crystal_description parallelpipid
_exptl_crystal_F_000 299
_exptl_crystal_size_max 0.25
_exptl_crystal_size_mid 0.20
_exptl_crystal_size_min 0.10
_refine_diff_density_max 0.405
_refine_diff_density_min -0.513
_refine_diff_density_rms 0.073
_refine_ls_extinction_method none
_refine_ls_goodness_of_fit_ref 1.008
_refine_ls_hydrogen_treatment mixed
_refine_ls_matrix_type full
_refine_ls_number_parameters 142
_refine_ls_number_reflns 2515
_refine_ls_number_restraints 0
_refine_ls_restrained_S_all 1.008
_refine_ls_R_factor_all 0.0398
_refine_ls_R_factor_gt 0.0290
_refine_ls_shift/su_max 0.000
_refine_ls_shift/su_mean 0.000
_refine_ls_structure_factor_coef Fsqd
_refine_ls_weighting_details 'calc w=1/[\s^2^(Fo^2^)+(0.0398P)^2^+0.0000P] where P=(Fo^2^+2Fc^2^)/3'
_refine_ls_weighting_scheme calc
_refine_ls_wR_factor_gt 0.0681
_refine_ls_wR_factor_ref 0.0722
_reflns_number_gt 2066
_reflns_number_total 2515
_reflns_threshold_expression >2sigma(I)
_cod_data_source_file c6nj03192g2.cif
_cod_data_source_block bar38
_cod_depositor_comments 'Adding full bibliography for 7055863.cif.'
_cod_original_cell_volume 537.13(5)
_cod_original_sg_symbol_H-M P-1
_cod_database_code 7055863

loop_
_symmetry_equiv_pos_as_xyz
'x, y, z'
'-x, -y, -z'

loop_
_atom_site_label
_atom_site_type_symbol
_atom_site_fract_x
_atom_site_fract_y
_atom_site_fract_z
_atom_site_U_iso_or_equiv
_atom_site_adp_type
_atom_site_occupancy
_atom_site_symmetry_multiplicity
_atom_site_calc_flag
_atom_site_refinement_flags
Cu1 Cu 0.0000 1.0000 1.0000 0.02605(11) Uani 1 2 d S
Br1 Br 0.26934(3) 0.82068(3) 0.92435(3) 0.04244(11) Uani 1 1 d .
N1 N 0.1178(3) 1.6529(2) 0.5392(2) 0.0300(4) Uani 1 1 d .
C2 C 0.1170(3) 1.6203(3) 0.6924(3) 0.0292(5) Uani 1 1 d .
H2 H 0.0439 1.6976 0.7389 0.035 Uiso 1 1 calc R
N3 N 0.2351(3) 1.4616(3) 0.7710(2) 0.0278(4) Uani 1 1 d .
C4 C 0.3191(3) 1.3853(3) 0.6624(3) 0.0290(5) Uani 1 1 d .
C5 C 0.2434(3) 1.5077(3) 0.5142(3) 0.0302(5) Uani 1 1 d .
C6 C 0.2962(4) 1.4728(4) 0.3776(3) 0.0434(7) Uani 1 1 d .
H6 H 0.2466 1.5541 0.2784 0.052 Uiso 1 1 calc R
C7 C 0.4263(4) 1.3108(4) 0.3973(4) 0.0517(8) Uani 1 1 d .
H7 H 0.4641 1.2812 0.3091 0.062 Uiso 1 1 calc R
C8 C 0.5027(4) 1.1903(4) 0.5458(4) 0.0499(7) Uani 1 1 d .
H8 H 0.5921 1.0840 0.5532 0.060 Uiso 1 1 calc R
C9 C 0.4505(3) 1.2232(3) 0.6816(3) 0.0402(6) Uani 1 1 d .
H9 H 0.5003 1.1415 0.7806 0.048 Uiso 1 1 calc R
C10 C 0.0055(4) 1.8157(3) 0.4165(3) 0.0442(7) Uani 1 1 d .
H101 H -0.0697 1.8952 0.4648 0.066 Uiso 1 1 calc R
H102 H -0.0664 1.7822 0.3610 0.066 Uiso 1 1 calc R
H103 H 0.0791 1.8761 0.3436 0.066 Uiso 1 1 calc R
C11 C 0.2585(3) 1.3763(3) 0.9430(3) 0.0326(5) Uani 1 1 d .
H111 H 0.2098 1.4682 0.9884 0.039 Uiso 1 1 calc R
H112 H 0.3843 1.3235 0.9718 0.039 Uiso 1 1 calc R
C12 C 0.1694(3) 1.2299(3) 1.0134(2) 0.0265(5) Uani 1 1 d .
O1 O 0.1875(2) 1.1474(2) 1.15725(18) 0.0389(4) Uani 1 1 d .
O2 O 0.0837(2) 1.2067(2) 0.91616(17) 0.0335(4) Uani 1 1 d .

loop_
_atom_site_aniso_label
_atom_site_aniso_U_11
_atom_site_aniso_U_22
_atom_site_aniso_U_33
_atom_site_aniso_U_23
_atom_site_aniso_U_13
_atom_site_aniso_U_12
Cu1 0.0303(2) 0.0260(2) 0.02271(19) -0.00698(15) 0.00056(15) -0.01208(17)
Br1 0.03179(15) 0.04058(17) 0.05567(19) -0.02209(13) 0.00433(12) -0.00770(12)
N1 0.0346(11) 0.0278(10) 0.0260(9) -0.0075(8) -0.0015(8) -0.0100(9)
C2 0.0333(12) 0.0269(12) 0.0280(11) -0.0095(9) 0.0025(9) -0.0111(10)
N3 0.0330(10) 0.0265(10) 0.0247(9) -0.0069(8) 0.0011(8) -0.0133(8)
C4 0.0324(12) 0.0274(12) 0.0323(12) -0.0124(10) 0.0046(10) -0.0150(10)
C5 0.0367(13) 0.0304(12) 0.0282(11) -0.0117(10) 0.0049(10) -0.0165(11)
C6 0.0588(18) 0.0468(16) 0.0347(13) -0.0185(12) 0.0118(12) -0.0281(15)
C7 0.0615(19) 0.061(2) 0.0556(18) -0.0415(16) 0.0259(16) -0.0312(17)
C8 0.0411(15) 0.0419(16) 0.076(2) -0.0355(16) 0.0137(15) -0.0122(13)
C9 0.0356(14) 0.0326(13) 0.0529(16) -0.0162(12) 0.0009(12) -0.0106(12)
C10 0.0549(17) 0.0336(14) 0.0348(13) -0.0044(11) -0.0111(12) -0.0083(13)
C11 0.0410(13) 0.0342(13) 0.0243(11) -0.0080(10) -0.0022(10) -0.0163(11)
C12 0.0269(11) 0.0236(11) 0.0256(11) -0.0084(9) 0.0017(9) -0.0044(9)
O1 0.0431(10) 0.0398(10) 0.0260(8) -0.0032(7) -0.0003(7) -0.0132(9)
O2 0.0430(10) 0.0336(9) 0.0295(8) -0.0101(7) 0.0030(7) -0.0217(8)

loop_
_atom_type_symbol
_atom_type_description
_atom_type_scat_dispersion_real
_atom_type_scat_dispersion_imag
_atom_type_scat_source
C C 0.0033 0.0016 'International Tables Vol C Tables 4.2.6.8 and 6.1.1.4'
H H 0.0000 0.0000 'International Tables Vol C Tables 4.2.6.8 and 6.1.1.4'
N N 0.0061 0.0033 'International Tables Vol C Tables 4.2.6.8 and 6.1.1.4'
O O 0.0106 0.0060 'International Tables Vol C Tables 4.2.6.8 and 6.1.1.4'
Cu Cu 0.3201 1.2651 'International Tables Vol C Tables 4.2.6.8 and 6.1.1.4'
Br Br -0.2901 2.4595 'International Tables Vol C Tables 4.2.6.8 and 6.1.1.4'

loop_
_geom_angle_atom_site_label_1
_geom_angle_atom_site_label_2
_geom_angle_atom_site_label_3
_geom_angle
_geom_angle_site_symmetry_1
_geom_angle_site_symmetry_3
O2 Cu1 O2 180.00(9) 2_577 .
O2 Cu1 Br1 90.33(5) 2_577 .
O2 Cu1 Br1 89.67(5) . .
O2 Cu1 Br1 89.67(5) 2_577 2_577
O2 Cu1 Br1 90.33(5) . 2_577
Br1 Cu1 Br1 180.0 . 2_577
C2 N1 C5 108.41(19) . .
C2 N1 C10 125.6(2) . .
C5 N1 C10 126.0(2) . .
N1 C2 N3 110.5(2) . .
N1 C2 H2 124.7 . .
N3 C2 H2 124.7 . .
C2 N3 C4 108.31(19) . .
C2 N3 C11 125.0(2) . .
C4 N3 C11 126.41(19) . .
C9 C4 N3 131.7(2) . .
C9 C4 C5 122.1(2) . .
N3 C4 C5 106.2(2) . .
C6 C5 N1 132.0(2) . .
C6 C5 C4 121.5(2) . .
N1 C5 C4 106.5(2) . .
C7 C6 C5 116.3(3) . .
C7 C6 H6 121.9 . .
C5 C6 H6 121.9 . .
C6 C7 C8 121.9(3) . .
C6 C7 H7 119.1 . .
C8 C7 H7 119.1 . .
C9 C8 C7 122.2(3) . .
C9 C8 H8 118.9 . .
C7 C8 H8 118.9 . .
C8 C9 C4 116.0(3) . .
C8 C9 H9 122.0 . .
C4 C9 H9 122.0 . .
N1 C10 H101 109.5 . .
N1 C10 H102 109.5 . .
H101 C10 H102 109.5 . .
N1 C10 H103 109.5 . .
H101 C10 H103 109.5 . .
H102 C10 H103 109.5 . .
N3 C11 C12 113.13(19) . .
N3 C11 H111 109.0 . .
C12 C11 H111 109.0 . .
N3 C11 H112 109.0 . .
C12 C11 H112 109.0 . .
H111 C11 H112 107.8 . .
O1 C12 O2 126.8(2) . .
O1 C12 C11 117.3(2) . .
O2 C12 C11 115.95(18) . .
C12 O2 Cu1 115.85(13) . .

loop_
_geom_bond_atom_site_label_1
_geom_bond_atom_site_label_2
_geom_bond_distance
_geom_bond_site_symmetry_2
Cu1 O2 1.9293(15) 2_577
Cu1 O2 1.9293(15) .
Cu1 Br1 2.4125(3) .
Cu1 Br1 2.4125(3) 2_577
N1 C2 1.321(3) .
N1 C5 1.390(3) .
N1 C10 1.469(3) .
C2 N3 1.330(3) .
C2 H2 0.9300 .
N3 C4 1.391(3) .
N3 C11 1.461(3) .
C4 C9 1.386(3) .
C4 C5 1.395(3) .
C5 C6 1.389(3) .
C6 C7 1.380(4) .
C6 H6 0.9300 .
C7 C8 1.395(4) .
C7 H7 0.9300 .
C8 C9 1.374(4) .
C8 H8 0.9300 .
C9 H9 0.9300 .
C10 H101 0.9600 .
C10 H102 0.9600 .
C10 H103 0.9600 .
C11 C12 1.527(3) .
C11 H111 0.9700 .
C11 H112 0.9700 .
C12 O1 1.230(3) .
C12 O2 1.268(3) .

loop_
_geom_torsion_atom_site_label_1
_geom_torsion_atom_site_label_2
_geom_torsion_atom_site_label_3
_geom_torsion_atom_site_label_4
_geom_torsion
_geom_torsion_site_symmetry_1
C5 N1 C2 N3 0.1(3) .
C10 N1 C2 N3 -179.6(2) .
N1 C2 N3 C4 0.1(3) .
N1 C2 N3 C11 -174.4(2) .
C2 N3 C4 C9 -179.7(3) .
C11 N3 C4 C9 -5.3(4) .
C2 N3 C4 C5 -0.3(2) .
C11 N3 C4 C5 174.2(2) .
C2 N1 C5 C6 179.5(3) .
C10 N1 C5 C6 -0.8(4) .
C2 N1 C5 C4 -0.2(3) .
C10 N1 C5 C4 179.4(2) .
C9 C4 C5 C6 0.1(4) .
N3 C4 C5 C6 -179.5(2) .
C9 C4 C5 N1 179.9(2) .
N3 C4 C5 N1 0.3(2) .
N1 C5 C6 C7 -179.4(2) .
C4 C5 C6 C7 0.3(4) .
C5 C6 C7 C8 -1.1(4) .
C6 C7 C8 C9 1.6(4) .
C7 C8 C9 C4 -1.2(4) .
N3 C4 C9 C8 179.8(3) .
C5 C4 C9 C8 0.4(3) .
C2 N3 C11 C12 100.1(3) .
C4 N3 C11 C12 -73.5(3) .
N3 C11 C12 O1 177.79(19) .
N3 C11 C12 O2 -2.4(3) .
O1 C12 O2 Cu1 -8.7(3) .
C11 C12 O2 Cu1 171.51(15) .
O2 Cu1 O2 C12 -118(100) 2_577
Br1 Cu1 O2 C12 -91.70(15) .
Br1 Cu1 O2 C12 88.30(15) 2_577
